data_4331026
loop_
_publ_author_name
'K. Paizanos'
'D. Charalampou'
'N. Kourkoumelis'
'D. Kalpogiannaki'
'L. Hadjiarapoglou'
'A. Spanopoulou'
'K. Lazarou'
'M. J. Manos'
'A. J. Tasiopoulos'
'M. Kubicki'
'S. K. Hadjikakou'

_publ_section_title
;
 Synthesis and Structural Characterization of New Cu(I) Complexes with the
 Antithyroid Drug 6-n-Propyl-thiouracil. Study of the Cu(I)-Catalyzed
 Intermolecular Cycloaddition of Iodonium Ylides toward Benzo[b]furans
 with Pharmaceutical Implementations
;
_journal_name_full 'Inorganic Chemistry'
_journal_page_first 12248
_journal_page_last 12259
_journal_paper_doi 10.1021/ic3014255
_journal_volume 51
_journal_year 2012
_chemical_formula_moiety 'C43 H40 Cu I N2 O P2 S'
_chemical_formula_sum 'C43 H40 Cu I N2 O P2 S'
_chemical_formula_weight 885.23
_chemical_name_systematic
; 
 ? 
;
_space_group_IT_number 2
_symmetry_cell_setting triclinic
_symmetry_space_group_name_Hall '-P 1'
_symmetry_space_group_name_H-M 'P -1'
_atom_sites_solution_hydrogens geom
_atom_sites_solution_primary direct
_atom_sites_solution_secondary difmap
_audit_creation_method SHELXL-97
_cell_angle_alpha 79.442(3)
_cell_angle_beta 81.971(3)
_cell_angle_gamma 69.267(4)
_cell_formula_units_Z 2
_cell_length_a 10.8524(4)
_cell_length_b 12.7124(5)
_cell_length_c 15.3797(5)
_cell_measurement_reflns_used 8346
_cell_measurement_temperature 100(2)
_cell_measurement_theta_max 30.2469
_cell_measurement_theta_min 3.7680
_cell_volume 1944.31(13)
_computing_cell_refinement 'CrysAlis RED'
_computing_data_collection 'CrysAlis CCD'
_computing_data_reduction 'CrysAlis RED'
_computing_molecular_graphics
;
 DIAMOND (Brandenburg, 2006)
 MERCURY (Bruno et al. 2002)
;
_computing_publication_material 'WINGX (Farrugia, 1999)'
_computing_structure_refinement 'SHELXL-97 (Sheldrick, 1997)'
_computing_structure_solution 'SHELXL-97 (Sheldrick, 1997)'
_diffrn_ambient_temperature 100(2)
_diffrn_detector_area_resol_mean 10.4223
_diffrn_measured_fraction_theta_full 0.996
_diffrn_measured_fraction_theta_max 0.996
_diffrn_measurement_device_type 'SuperNova, Dual, Cu at zero, Atlas'
_diffrn_measurement_method '\w scans'
_diffrn_radiation_monochromator mirror
_diffrn_radiation_source 'SuperNova (Mo) x-ray Source'
_diffrn_radiation_type MoK\a
_diffrn_radiation_wavelength 0.71073
_diffrn_reflns_av_R_equivalents 0.0369
_diffrn_reflns_av_sigmaI/netI 0.0365
_diffrn_reflns_limit_h_max 12
_diffrn_reflns_limit_h_min -12
_diffrn_reflns_limit_k_max 15
_diffrn_reflns_limit_k_min -15
_diffrn_reflns_limit_l_max 18
_diffrn_reflns_limit_l_min -18
_diffrn_reflns_number 26214
_diffrn_reflns_theta_full 25.00
_diffrn_reflns_theta_max 25.00
_diffrn_reflns_theta_min 3.78
_exptl_absorpt_coefficient_mu 1.528
_exptl_absorpt_correction_T_max 1.00000
_exptl_absorpt_correction_T_min 0.93742
_exptl_absorpt_correction_type multi-scan
_exptl_absorpt_process_details 'empirical absorption correction (CrysAlis RED, Oxford Diffraction)'
_exptl_crystal_colour colorless
_exptl_crystal_density_diffrn 1.512
_exptl_crystal_description rod
_exptl_crystal_F_000 896
_exptl_crystal_size_max 0.28
_exptl_crystal_size_mid 0.10
_exptl_crystal_size_min 0.08
_refine_diff_density_max 0.558
_refine_diff_density_min -1.108
_refine_diff_density_rms 0.080
_refine_ls_extinction_method none
_refine_ls_goodness_of_fit_ref 1.041
_refine_ls_hydrogen_treatment mixed
_refine_ls_matrix_type full
_refine_ls_number_parameters 466
_refine_ls_number_reflns 6817
_refine_ls_number_restraints 23
_refine_ls_restrained_S_all 1.058
_refine_ls_R_factor_all 0.0368
_refine_ls_R_factor_gt 0.0272
_refine_ls_shift/su_max 0.001
_refine_ls_shift/su_mean 0.000
_refine_ls_structure_factor_coef Fsqd
_refine_ls_weighting_details 'calc w=1/[\s^2^(Fo^2^)+(0.0293P)^2^+0.7070P] where P=(Fo^2^+2Fc^2^)/3'
_refine_ls_weighting_scheme calc
_refine_ls_wR_factor_gt 0.0598
_refine_ls_wR_factor_ref 0.0631
_reflns_number_gt 5827
_reflns_number_total 6817
_reflns_threshold_expression >2sigma(I)
_cod_data_source_file ic3014255_si_002_2.cif
_cod_data_source_block 2_cu3aIc
_cod_database_code 4331026

loop_
_symmetry_equiv_pos_as_xyz
'x, y, z'
'-x, -y, -z'

loop_
_atom_site_label
_atom_site_type_symbol
_atom_site_fract_x
_atom_site_fract_y
_atom_site_fract_z
_atom_site_U_iso_or_equiv
_atom_site_adp_type
_atom_site_occupancy
_atom_site_symmetry_multiplicity
_atom_site_calc_flag
_atom_site_refinement_flags
Cu1 Cu 0.64328(3) 0.73495(2) 0.737905(19) 0.01148(9) Uani 1 1 d .
I1 I 0.674053(18) 0.766307(14) 0.897864(11) 0.01591(6) Uani 1 1 d .
S1 S 0.77185(7) 0.81423(6) 0.62531(4) 0.01560(16) Uani 1 1 d .
P1 P 0.42735(7) 0.81858(5) 0.70480(4) 0.01128(15) Uani 1 1 d .
P2 P 0.73243(7) 0.54476(5) 0.72989(4) 0.01074(15) Uani 1 1 d .
N1 N 0.7520(2) 0.96798(18) 0.72891(14) 0.0132(5) Uani 1 1 d D
N2 N 0.8817(2) 0.97413(18) 0.59826(14) 0.0134(5) Uani 1 1 d D
C1 C 0.2965(3) 0.7749(2) 0.77233(17) 0.0129(6) Uani 1 1 d .
C2 C 0.3231(3) 0.7073(2) 0.85395(17) 0.0171(6) Uani 1 1 d .
H2 H 0.4081 0.6821 0.8725 0.021 Uiso 1 1 calc R
C3 C 0.2239(3) 0.6772(2) 0.90803(18) 0.0220(7) Uani 1 1 d .
H3 H 0.2428 0.6322 0.9627 0.026 Uiso 1 1 calc R
C4 C 0.0974(3) 0.7137(2) 0.88132(18) 0.0191(7) Uani 1 1 d .
H4 H 0.0308 0.6937 0.9177 0.023 Uiso 1 1 calc R
C5 C 0.0709(3) 0.7803(2) 0.79979(19) 0.0238(7) Uani 1 1 d .
H5 H -0.0140 0.8046 0.7812 0.029 Uiso 1 1 calc R
C6 C 0.1686(3) 0.8110(2) 0.74567(18) 0.0215(7) Uani 1 1 d .
H6 H 0.1492 0.8561 0.6911 0.026 Uiso 1 1 calc R
C7 C 0.4099(3) 0.8005(2) 0.59271(16) 0.0112(6) Uani 1 1 d .
C8 C 0.3594(3) 0.7203(2) 0.57488(18) 0.0181(6) Uani 1 1 d .
H8 H 0.3241 0.6788 0.6213 0.022 Uiso 1 1 calc R
C9 C 0.3618(3) 0.7023(2) 0.48848(18) 0.0199(7) Uani 1 1 d .
H9 H 0.3289 0.6482 0.4774 0.024 Uiso 1 1 calc R
C10 C 0.4124(3) 0.7640(2) 0.41872(18) 0.0183(6) Uani 1 1 d .
H10 H 0.4124 0.7521 0.3608 0.022 Uiso 1 1 calc R
C11 C 0.4635(3) 0.8438(2) 0.43506(17) 0.0165(6) Uani 1 1 d .
H11 H 0.4977 0.8855 0.3881 0.020 Uiso 1 1 calc R
C12 C 0.4633(3) 0.8609(2) 0.52126(17) 0.0136(6) Uani 1 1 d .
H12 H 0.4992 0.9133 0.5320 0.016 Uiso 1 1 calc R
C13 C 0.3574(3) 0.9726(2) 0.70415(16) 0.0120(6) Uani 1 1 d .
C14 C 0.3865(3) 1.0165(2) 0.77257(17) 0.0158(6) Uani 1 1 d .
H14 H 0.4449 0.9683 0.8133 0.019 Uiso 1 1 calc R
C15 C 0.3297(3) 1.1307(2) 0.78056(17) 0.0176(6) Uani 1 1 d .
H15 H 0.3493 1.1588 0.8267 0.021 Uiso 1 1 calc R
C16 C 0.2431(3) 1.2032(2) 0.71945(18) 0.0193(7) Uani 1 1 d .
H16 H 0.2044 1.2800 0.7248 0.023 Uiso 1 1 calc R
C17 C 0.2146(3) 1.1612(2) 0.65086(18) 0.0189(6) Uani 1 1 d .
H17 H 0.1578 1.2101 0.6095 0.023 Uiso 1 1 calc R
C18 C 0.2705(3) 1.0467(2) 0.64346(18) 0.0158(6) Uani 1 1 d .
H18 H 0.2498 1.0189 0.5976 0.019 Uiso 1 1 calc R
C19 C 0.6117(3) 0.4749(2) 0.77599(16) 0.0111(6) Uani 1 1 d .
C20 C 0.5893(3) 0.4547(2) 0.86872(17) 0.0148(6) Uani 1 1 d .
H20 H 0.6377 0.4748 0.9042 0.018 Uiso 1 1 calc R
C21 C 0.4968(3) 0.4056(2) 0.90804(18) 0.0183(6) Uani 1 1 d .
H21 H 0.4850 0.3906 0.9696 0.022 Uiso 1 1 calc R
C22 C 0.4216(3) 0.3785(2) 0.85584(18) 0.0200(7) Uani 1 1 d .
H22 H 0.3596 0.3448 0.8820 0.024 Uiso 1 1 calc R
C23 C 0.4390(3) 0.4020(2) 0.76463(19) 0.0214(7) Uani 1 1 d .
H23 H 0.3864 0.3860 0.7296 0.026 Uiso 1 1 calc R
C24 C 0.5343(3) 0.4492(2) 0.72427(17) 0.0163(6) Uani 1 1 d .
H24 H 0.5459 0.4635 0.6627 0.020 Uiso 1 1 calc R
C25 C 0.8734(3) 0.4604(2) 0.79448(16) 0.0121(6) Uani 1 1 d .
C26 C 0.9590(3) 0.5131(2) 0.81066(18) 0.0182(6) Uani 1 1 d .
H26 H 0.9466 0.5884 0.7863 0.022 Uiso 1 1 calc R
C27 C 1.0630(3) 0.4533(2) 0.8632(2) 0.0232(7) Uani 1 1 d .
H27 H 1.1206 0.4885 0.8732 0.028 Uiso 1 1 calc R
C28 C 1.0816(3) 0.3419(2) 0.90070(17) 0.0197(7) Uani 1 1 d .
H28 H 1.1499 0.3031 0.9373 0.024 Uiso 1 1 calc R
C29 C 0.9986(3) 0.2883(2) 0.88366(17) 0.0193(7) Uani 1 1 d .
H29 H 1.0122 0.2128 0.9077 0.023 Uiso 1 1 calc R
C30 C 0.8956(3) 0.3469(2) 0.83087(17) 0.0145(6) Uani 1 1 d .
H30 H 0.8403 0.3103 0.8194 0.017 Uiso 1 1 calc R
C31 C 0.7853(3) 0.5054(2) 0.61821(16) 0.0117(6) Uani 1 1 d .
C32 C 0.7213(3) 0.5808(2) 0.54759(17) 0.0154(6) Uani 1 1 d .
H32 H 0.6527 0.6471 0.5585 0.019 Uiso 1 1 calc R
C33 C 0.7586(3) 0.5581(2) 0.46112(17) 0.0173(6) Uani 1 1 d .
H33 H 0.7144 0.6086 0.4145 0.021 Uiso 1 1 calc R
C34 C 0.8616(3) 0.4605(2) 0.44407(17) 0.0177(6) Uani 1 1 d .
H34 H 0.8875 0.4456 0.3861 0.021 Uiso 1 1 calc R
C35 C 0.9259(3) 0.3852(2) 0.51375(17) 0.0174(6) Uani 1 1 d .
H35 H 0.9947 0.3192 0.5025 0.021 Uiso 1 1 calc R
C36 C 0.8884(3) 0.4073(2) 0.59994(17) 0.0147(6) Uani 1 1 d .
H36 H 0.9326 0.3562 0.6463 0.018 Uiso 1 1 calc R
C37 C 0.8025(3) 0.9242(2) 0.65257(16) 0.0123(6) Uani 1 1 d .
C38 C 0.7796(3) 1.0559(2) 0.75334(17) 0.0162(6) Uani 1 1 d .
C39 C 0.8589(3) 1.1041(2) 0.69784(17) 0.0160(6) Uani 1 1 d .
H39 H 0.8772 1.1638 0.7137 0.019 Uiso 1 1 calc R
C40 C 0.9153(3) 1.0647(2) 0.61482(17) 0.0140(6) Uani 1 1 d .
C41 C 0.7219(3) 1.0878(3) 0.84291(19) 0.0271(6) Uani 1 1 d U
H41A H 0.6424 1.0680 0.8589 0.033 Uiso 1 1 calc R
H41B H 0.6970 1.1695 0.8402 0.033 Uiso 1 1 calc R
C42 C 0.8178(3) 1.0288(3) 0.9144(2) 0.0322(5) Uani 1 1 d U
H42A H 0.8429 0.9471 0.9170 0.039 Uiso 1 1 calc R
H42B H 0.8971 1.0489 0.8987 0.039 Uiso 1 1 calc R
C43 C 0.7583(4) 1.0612(3) 1.0050(2) 0.0378(6) Uani 1 1 d U
H43A H 0.8218 1.0226 1.0479 0.057 Uiso 1 1 calc R
H43B H 0.6809 1.0396 1.0214 0.057 Uiso 1 1 calc R
H43C H 0.7344 1.1418 1.0029 0.057 Uiso 1 1 calc R
O1 O 0.98928(19) 1.10235(15) 0.56036(12) 0.0171(4) Uani 1 1 d .
H43 H 0.705(3) 0.933(2) 0.7671(16) 0.021 Uiso 1 1 d D
H44 H 0.921(3) 0.948(2) 0.5488(14) 0.021 Uiso 1 1 d D

loop_
_atom_site_aniso_label
_atom_site_aniso_U_11
_atom_site_aniso_U_22
_atom_site_aniso_U_33
_atom_site_aniso_U_23
_atom_site_aniso_U_13
_atom_site_aniso_U_12
Cu1 0.01117(19) 0.01061(16) 0.01294(16) -0.00049(12) -0.00203(13) -0.00420(14)
I1 0.01831(12) 0.01919(10) 0.01175(9) 0.00029(7) -0.00310(7) -0.00873(8)
S1 0.0186(4) 0.0172(3) 0.0147(3) -0.0036(3) 0.0029(3) -0.0115(3)
P1 0.0102(4) 0.0109(3) 0.0120(3) 0.0000(3) -0.0012(3) -0.0034(3)
P2 0.0105(4) 0.0103(3) 0.0119(3) -0.0004(3) -0.0016(3) -0.0043(3)
N1 0.0135(14) 0.0128(11) 0.0139(11) -0.0005(9) 0.0018(10) -0.0070(10)
N2 0.0145(14) 0.0130(11) 0.0131(11) -0.0014(9) 0.0017(10) -0.0063(10)
C1 0.0127(16) 0.0103(13) 0.0153(13) -0.0025(10) 0.0013(11) -0.0038(11)
C2 0.0136(16) 0.0196(14) 0.0186(14) -0.0002(11) -0.0040(12) -0.0066(13)
C3 0.0216(18) 0.0283(16) 0.0153(14) 0.0057(12) -0.0022(13) -0.0115(14)
C4 0.0190(18) 0.0211(15) 0.0178(14) -0.0030(11) 0.0064(12) -0.0104(13)
C5 0.0108(17) 0.0291(17) 0.0275(16) -0.0007(13) -0.0018(13) -0.0037(14)
C6 0.0162(17) 0.0259(16) 0.0176(14) 0.0060(12) -0.0037(12) -0.0048(13)
C7 0.0060(14) 0.0108(12) 0.0145(13) 0.0003(10) -0.0029(11) -0.0003(11)
C8 0.0161(17) 0.0197(15) 0.0188(14) 0.0021(11) -0.0006(12) -0.0092(13)
C9 0.0199(18) 0.0233(15) 0.0230(15) -0.0059(12) -0.0050(13) -0.0128(14)
C10 0.0164(17) 0.0226(15) 0.0145(14) -0.0037(11) -0.0052(12) -0.0028(13)
C11 0.0140(16) 0.0157(14) 0.0150(13) 0.0022(11) -0.0007(11) -0.0018(12)
C12 0.0113(16) 0.0109(13) 0.0186(14) -0.0002(10) -0.0030(11) -0.0041(12)
C13 0.0111(15) 0.0111(13) 0.0137(13) -0.0005(10) 0.0011(11) -0.0049(11)
C14 0.0161(16) 0.0155(14) 0.0141(13) 0.0015(11) -0.0013(12) -0.0051(12)
C15 0.0206(17) 0.0178(14) 0.0158(14) -0.0041(11) 0.0015(12) -0.0085(13)
C16 0.0194(17) 0.0121(13) 0.0226(15) -0.0031(11) 0.0056(12) -0.0029(12)
C17 0.0157(17) 0.0151(14) 0.0207(15) 0.0022(11) -0.0033(12) -0.0006(12)
C18 0.0136(16) 0.0151(14) 0.0187(14) -0.0024(11) -0.0023(12) -0.0045(12)
C19 0.0084(15) 0.0088(12) 0.0146(13) -0.0012(10) -0.0012(11) -0.0013(11)
C20 0.0145(16) 0.0161(13) 0.0143(13) -0.0023(11) -0.0032(12) -0.0049(12)
C21 0.0155(17) 0.0188(14) 0.0153(14) 0.0000(11) 0.0038(12) -0.0023(13)
C22 0.0150(17) 0.0193(15) 0.0252(15) -0.0015(12) 0.0043(13) -0.0082(13)
C23 0.0183(18) 0.0285(16) 0.0248(16) -0.0076(13) -0.0045(13) -0.0139(14)
C24 0.0170(17) 0.0213(14) 0.0128(13) -0.0026(11) -0.0003(12) -0.0093(13)
C25 0.0108(15) 0.0142(13) 0.0118(13) -0.0029(10) -0.0012(11) -0.0040(12)
C26 0.0137(16) 0.0162(14) 0.0253(15) -0.0036(12) -0.0029(12) -0.0049(12)
C27 0.0149(17) 0.0268(16) 0.0336(17) -0.0126(13) -0.0063(14) -0.0082(14)
C28 0.0096(16) 0.0301(16) 0.0146(14) -0.0058(12) -0.0036(12) 0.0012(13)
C29 0.0164(17) 0.0180(14) 0.0176(14) 0.0023(11) 0.0021(12) -0.0023(13)
C30 0.0129(16) 0.0164(13) 0.0149(13) -0.0024(11) -0.0006(11) -0.0060(12)
C31 0.0099(15) 0.0131(13) 0.0140(13) -0.0017(10) 0.0002(11) -0.0070(11)
C32 0.0134(16) 0.0139(13) 0.0170(14) -0.0003(11) -0.0008(12) -0.0032(12)
C33 0.0189(17) 0.0170(14) 0.0164(14) 0.0028(11) -0.0045(12) -0.0078(13)
C34 0.0198(17) 0.0250(15) 0.0122(13) -0.0049(11) 0.0035(12) -0.0130(13)
C35 0.0173(17) 0.0152(14) 0.0200(14) -0.0039(11) 0.0001(12) -0.0056(12)
C36 0.0140(16) 0.0123(13) 0.0175(14) 0.0008(11) -0.0027(12) -0.0049(12)
C37 0.0085(15) 0.0129(13) 0.0138(13) 0.0032(10) -0.0030(11) -0.0033(11)
C38 0.0159(17) 0.0125(13) 0.0192(14) -0.0006(11) -0.0039(12) -0.0036(12)
C39 0.0187(17) 0.0130(13) 0.0198(14) -0.0044(11) -0.0004(12) -0.0088(12)
C40 0.0116(16) 0.0123(13) 0.0178(14) -0.0002(11) -0.0048(12) -0.0032(12)
C41 0.0318(12) 0.0274(11) 0.0264(10) -0.0083(9) 0.0030(9) -0.0148(10)
C42 0.0361(11) 0.0336(10) 0.0279(9) -0.0080(8) 0.0003(8) -0.0125(9)
C43 0.0407(10) 0.0400(9) 0.0305(8) -0.0084(7) -0.0013(7) -0.0097(7)
O1 0.0178(12) 0.0180(10) 0.0191(10) -0.0012(8) 0.0024(8) -0.0125(9)

loop_
_atom_type_symbol
_atom_type_description
_atom_type_scat_dispersion_real
_atom_type_scat_dispersion_imag
_atom_type_scat_source
C C 0.0033 0.0016 'International Tables Vol C Tables 4.2.6.8 and 6.1.1.4'
H H 0.0000 0.0000 'International Tables Vol C Tables 4.2.6.8 and 6.1.1.4'
N N 0.0061 0.0033 'International Tables Vol C Tables 4.2.6.8 and 6.1.1.4'
O O 0.0106 0.0060 'International Tables Vol C Tables 4.2.6.8 and 6.1.1.4'
P P 0.1023 0.0942 'International Tables Vol C Tables 4.2.6.8 and 6.1.1.4'
S S 0.1246 0.1234 'International Tables Vol C Tables 4.2.6.8 and 6.1.1.4'
Cu Cu 0.3201 1.2651 'International Tables Vol C Tables 4.2.6.8 and 6.1.1.4'
I I -0.4742 1.8119 'International Tables Vol C Tables 4.2.6.8 and 6.1.1.4'

loop_
_geom_angle_atom_site_label_1
_geom_angle_atom_site_label_2
_geom_angle_atom_site_label_3
_geom_angle
P2 Cu1 P1 115.24(3)
P2 Cu1 S1 103.17(3)
P1 Cu1 S1 107.00(3)
P2 Cu1 I1 107.97(2)
P1 Cu1 I1 111.30(2)
S1 Cu1 I1 111.95(2)
C37 S1 Cu1 113.49(9)
C7 P1 C1 103.81(12)
C7 P1 C13 103.73(11)
C1 P1 C13 100.17(12)
C7 P1 Cu1 110.44(9)
C1 P1 Cu1 120.89(9)
C13 P1 Cu1 115.81(9)
C19 P2 C25 101.42(12)
C19 P2 C31 105.34(12)
C25 P2 C31 104.15(12)
C19 P2 Cu1 110.08(8)
C25 P2 Cu1 118.06(9)
C31 P2 Cu1 116.13(8)
C37 N1 C38 123.9(2)
C37 N1 H43 116.8(19)
C38 N1 H43 119.1(19)
C37 N2 C40 125.8(2)
C37 N2 H44 120.4(19)
C40 N2 H44 113.8(19)
C2 C1 C6 118.7(2)
C2 C1 P1 119.5(2)
C6 C1 P1 121.8(2)
C3 C2 C1 120.5(3)
C3 C2 H2 119.8
C1 C2 H2 119.8
C4 C3 C2 120.5(3)
C4 C3 H3 119.8
C2 C3 H3 119.8
C3 C4 C5 119.2(3)
C3 C4 H4 120.4
C5 C4 H4 120.4
C6 C5 C4 120.8(3)
C6 C5 H5 119.6
C4 C5 H5 119.6
C5 C6 C1 120.3(3)
C5 C6 H6 119.8
C1 C6 H6 119.8
C8 C7 C12 118.3(2)
C8 C7 P1 123.18(19)
C12 C7 P1 118.1(2)
C9 C8 C7 120.4(2)
C9 C8 H8 119.8
C7 C8 H8 119.8
C10 C9 C8 120.6(3)
C10 C9 H9 119.7
C8 C9 H9 119.7
C9 C10 C11 119.9(3)
C9 C10 H10 120.1
C11 C10 H10 120.1
C12 C11 C10 119.8(2)
C12 C11 H11 120.1
C10 C11 H11 120.1
C11 C12 C7 121.0(3)
C11 C12 H12 119.5
C7 C12 H12 119.5
C18 C13 C14 118.5(2)
C18 C13 P1 124.0(2)
C14 C13 P1 117.39(19)
C15 C14 C13 120.9(2)
C15 C14 H14 119.5
C13 C14 H14 119.5
C14 C15 C16 119.8(3)
C14 C15 H15 120.1
C16 C15 H15 120.1
C17 C16 C15 120.0(3)
C17 C16 H16 120.0
C15 C16 H16 120.0
C16 C17 C18 120.2(3)
C16 C17 H17 119.9
C18 C17 H17 119.9
C17 C18 C13 120.6(3)
C17 C18 H18 119.7
C13 C18 H18 119.7
C24 C19 C20 118.5(2)
C24 C19 P2 123.33(19)
C20 C19 P2 117.9(2)
C21 C20 C19 121.1(3)
C21 C20 H20 119.5
C19 C20 H20 119.5
C20 C21 C22 119.9(3)
C20 C21 H21 120.1
C22 C21 H21 120.1
C23 C22 C21 119.6(3)
C23 C22 H22 120.2
C21 C22 H22 120.2
C22 C23 C24 120.9(3)
C22 C23 H23 119.5
C24 C23 H23 119.5
C19 C24 C23 119.9(2)
C19 C24 H24 120.1
C23 C24 H24 120.1
C26 C25 C30 118.8(2)
C26 C25 P2 118.45(19)
C30 C25 P2 122.7(2)
C27 C26 C25 119.9(3)
C27 C26 H26 120.0
C25 C26 H26 120.0
C28 C27 C26 120.6(3)
C28 C27 H27 119.7
C26 C27 H27 119.7
C27 C28 C29 119.8(3)
C27 C28 H28 120.1
C29 C28 H28 120.1
C30 C29 C28 120.0(3)
C30 C29 H29 120.0
C28 C29 H29 120.0
C29 C30 C25 120.8(3)
C29 C30 H30 119.6
C25 C30 H30 119.6
C32 C31 C36 118.5(2)
C32 C31 P2 117.5(2)
C36 C31 P2 123.9(2)
C33 C32 C31 120.7(3)
C33 C32 H32 119.6
C31 C32 H32 119.6
C34 C33 C32 120.1(2)
C34 C33 H33 120.0
C32 C33 H33 120.0
C35 C34 C33 119.6(2)
C35 C34 H34 120.2
C33 C34 H34 120.2
C36 C35 C34 120.4(3)
C36 C35 H35 119.8
C34 C35 H35 119.8
C35 C36 C31 120.7(2)
C35 C36 H36 119.7
C31 C36 H36 119.7
N2 C37 N1 115.8(2)
N2 C37 S1 120.9(2)
N1 C37 S1 123.3(2)
C39 C38 N1 119.0(2)
C39 C38 C41 124.7(3)
N1 C38 C41 116.3(2)
C38 C39 C40 121.2(2)
C38 C39 H39 119.4
C40 C39 H39 119.4
O1 C40 N2 119.7(2)
O1 C40 C39 125.9(2)
N2 C40 C39 114.4(2)
C38 C41 C42 112.5(3)
C38 C41 H41A 109.1
C42 C41 H41A 109.1
C38 C41 H41B 109.1
C42 C41 H41B 109.1
H41A C41 H41B 107.8
C43 C42 C41 112.1(3)
C43 C42 H42A 109.2
C41 C42 H42A 109.2
C43 C42 H42B 109.2
C41 C42 H42B 109.2
H42A C42 H42B 107.9
C42 C43 H43A 109.5
C42 C43 H43B 109.5
H43A C43 H43B 109.5
C42 C43 H43C 109.5
H43A C43 H43C 109.5
H43B C43 H43C 109.5

loop_
_geom_bond_atom_site_label_1
_geom_bond_atom_site_label_2
_geom_bond_distance
Cu1 P2 2.2840(7)
Cu1 P1 2.2917(8)
Cu1 S1 2.3753(7)
Cu1 I1 2.6468(3)
S1 C37 1.680(3)
P1 C7 1.824(3)
P1 C1 1.827(3)
P1 C13 1.831(3)
P2 C19 1.828(3)
P2 C25 1.830(3)
P2 C31 1.835(3)
N1 C37 1.353(3)
N1 C38 1.380(3)
N1 H43 0.889(17)
N2 C37 1.353(3)
N2 C40 1.398(3)
N2 H44 0.881(17)
C1 C2 1.388(4)
C1 C6 1.395(4)
C2 C3 1.386(4)
C2 H2 0.9300
C3 C4 1.381(4)
C3 H3 0.9300
C4 C5 1.382(4)
C4 H4 0.9300
C5 C6 1.378(4)
C5 H5 0.9300
C6 H6 0.9300
C7 C8 1.399(4)
C7 C12 1.400(4)
C8 C9 1.384(4)
C8 H8 0.9300
C9 C10 1.378(4)
C9 H9 0.9300
C10 C11 1.389(4)
C10 H10 0.9300
C11 C12 1.382(4)
C11 H11 0.9300
C12 H12 0.9300
C13 C18 1.394(4)
C13 C14 1.397(4)
C14 C15 1.383(4)
C14 H14 0.9300
C15 C16 1.390(4)
C15 H15 0.9300
C16 C17 1.381(4)
C16 H16 0.9300
C17 C18 1.385(4)
C17 H17 0.9300
C18 H18 0.9300
C19 C24 1.386(4)
C19 C20 1.404(3)
C20 C21 1.378(4)
C20 H20 0.9300
C21 C22 1.383(4)
C21 H21 0.9300
C22 C23 1.380(4)
C22 H22 0.9300
C23 C24 1.392(4)
C23 H23 0.9300
C24 H24 0.9300
C25 C26 1.394(4)
C25 C30 1.396(4)
C26 C27 1.388(4)
C26 H26 0.9300
C27 C28 1.382(4)
C27 H27 0.9300
C28 C29 1.382(4)
C28 H28 0.9300
C29 C30 1.381(4)
C29 H29 0.9300
C30 H30 0.9300
C31 C32 1.393(4)
C31 C36 1.392(4)
C32 C33 1.387(4)
C32 H32 0.9300
C33 C34 1.384(4)
C33 H33 0.9300
C34 C35 1.382(4)
C34 H34 0.9300
C35 C36 1.381(4)
C35 H35 0.9300
C36 H36 0.9300
C38 C39 1.348(4)
C38 C41 1.496(4)
C39 C40 1.433(4)
C39 H39 0.9300
C40 O1 1.229(3)
C41 C42 1.523(4)
C41 H41A 0.9700
C41 H41B 0.9700
C42 C43 1.515(4)
C42 H42A 0.9700
C42 H42B 0.9700
C43 H43A 0.9600
C43 H43B 0.9600
C43 H43C 0.9600
